data_2223870
loop_
_publ_author_name
'Chantrapromma, Suchada'
'Fun, Hoong-Kun'
'Suwunwong, Thitipone'
'Padaki, Mahesh'
'Isloor, Arun M.'

_publ_section_title
;
 6-(4-Bromophenyl)-2-ethoxy-4-(2,4,6-trimethoxyphenyl)nicotinonitrile
;
_journal_coeditor_code IS2473
_journal_issue 11
_journal_name_full 'Acta Crystallographica Section E'
_journal_page_first o2914
_journal_page_last o2915
_journal_paper_doi 10.1107/S1600536809043943
_journal_volume 65
_journal_year 2009
_chemical_formula_iupac 'C23 H21 Br N2 O4'
_chemical_formula_moiety 'C23 H21 Br N2 O4'
_chemical_formula_sum 'C23 H21 Br N2 O4'
_chemical_formula_weight 469.32
_chemical_melting_point_gt 423
_chemical_melting_point_lt 424
_chemical_name_systematic
;
6-(4-Bromophenyl)-2-ethoxy-4-(2,4,6-trimethoxyphenyl)nicotinonitrile
;
_space_group_IT_number 14
_symmetry_cell_setting monoclinic
_symmetry_space_group_name_Hall '-P 2ybc'
_symmetry_space_group_name_H-M 'P 1 21/c 1'
_atom_sites_solution_hydrogens geom
_atom_sites_solution_primary direct
_atom_sites_solution_secondary difmap
_audit_creation_method SHELXL-97
_cell_angle_alpha 90.00
_cell_angle_beta 95.0810(10)
_cell_angle_gamma 90.00
_cell_formula_units_Z 8
_cell_length_a 14.1799(2)
_cell_length_b 18.0877(3)
_cell_length_c 16.6881(2)
_cell_measurement_reflns_used 18727
_cell_measurement_temperature 100
_cell_measurement_theta_max 35.00
_cell_measurement_theta_min 2.13
_cell_volume 4263.37(11)
_computing_cell_refinement 'SAINT (Bruker, 2005)'
_computing_data_collection 'APEX2 (Bruker, 2005)'
_computing_data_reduction 'SAINT (Bruker, 2005)'
_computing_molecular_graphics 'SHELXTL (Sheldrick, 2008)'
_computing_publication_material
;
SHELXTL (Sheldrick, 2008) and PLATON (Spek, 2009)
;
_computing_structure_refinement 'SHELXTL (Sheldrick, 2008)'
_computing_structure_solution 'SHELXTL (Sheldrick, 2008)'
_diffrn_ambient_temperature 100
_diffrn_measured_fraction_theta_full 0.998
_diffrn_measured_fraction_theta_max 0.998
_diffrn_measurement_device_type 'Bruker APEXII CCD area-detector'
_diffrn_measurement_method '\f and \w'
_diffrn_radiation_monochromator graphite
_diffrn_radiation_source 'sealed tube'
_diffrn_radiation_type MoK\a
_diffrn_radiation_wavelength 0.71073
_diffrn_reflns_av_R_equivalents 0.0435
_diffrn_reflns_av_sigmaI/netI 0.0501
_diffrn_reflns_limit_h_max 22
_diffrn_reflns_limit_h_min -22
_diffrn_reflns_limit_k_max 27
_diffrn_reflns_limit_k_min -29
_diffrn_reflns_limit_l_max 25
_diffrn_reflns_limit_l_min -26
_diffrn_reflns_number 85168
_diffrn_reflns_theta_full 35.00
_diffrn_reflns_theta_max 35.00
_diffrn_reflns_theta_min 2.13
_diffrn_standards_number 0
_exptl_absorpt_coefficient_mu 1.960
_exptl_absorpt_correction_T_max 0.6690
_exptl_absorpt_correction_T_min 0.4371
_exptl_absorpt_correction_type multi-scan
_exptl_absorpt_process_details '(<i>SADABS</i>; Bruker, 2005)'
_exptl_crystal_colour Colorless
_exptl_crystal_density_diffrn 1.462
_exptl_crystal_density_method 'not measured'
_exptl_crystal_description Block
_exptl_crystal_F_000 1920
_exptl_crystal_size_max 0.51
_exptl_crystal_size_mid 0.49
_exptl_crystal_size_min 0.22
_refine_diff_density_max 0.504
_refine_diff_density_min -0.453
_refine_ls_extinction_method none
_refine_ls_goodness_of_fit_ref 1.006
_refine_ls_hydrogen_treatment constr
_refine_ls_matrix_type full
_refine_ls_number_parameters 549
_refine_ls_number_reflns 18727
_refine_ls_number_restraints 0
_refine_ls_restrained_S_all 1.006
_refine_ls_R_factor_all 0.0826
_refine_ls_R_factor_gt 0.0383
_refine_ls_shift/su_max 0.003
_refine_ls_shift/su_mean 0.000
_refine_ls_structure_factor_coef Fsqd
_refine_ls_weighting_details 'calc w=1/[\s^2^(Fo^2^)+(0.0378P)^2^+1.2763P] where P=(Fo^2^+2Fc^2^)/3'
_refine_ls_weighting_scheme calc
_refine_ls_wR_factor_gt 0.0794
_refine_ls_wR_factor_ref 0.0952
_reflns_number_gt 12072
_reflns_number_total 18727
_reflns_threshold_expression I>2\s(I)
_cod_data_source_file is2473.cif
_cod_data_source_block I
_cod_depositor_comments
;
The following automatic conversions were performed:
'_symmetry_cell_setting' value 'Monoclinic' changed to 'monoclinic'
according to '/home/saulius/struct/CIF-dictionaries/cif_core.dic'
dictionary named 'cif_core.dic' version 2.4.1 from 2010-06-29.

Automatic conversion script
Id: cif_fix_enum 1527 2010-12-29 10:47:43Z saulius 

The following automatic conversions were performed:

'_symmetry_cell_setting' value 'Monoclinic' changed to 'monoclinic'
according to /home/saulius/struct/CIF-dictionaries/cif_core.dic
dictionary named 'cif_core.dic' version 2.4.1 from 2010-06-29.

Automatic conversion script
Id: cif_fix_values 1715 2011-07-08 13:25:40Z adriana 
;
_cod_original_cell_volume 4263.38(11)
_cod_original_sg_symbol_H-M 'P 21/c'
_cod_database_code 2223870
_cod_database_fobs_code 2223870

loop_
_symmetry_equiv_pos_as_xyz
'x, y, z'
'-x, y+1/2, -z+1/2'
'-x, -y, -z'
'x, -y-1/2, z-1/2'

loop_
_atom_site_type_symbol
_atom_site_label
_atom_site_fract_x
_atom_site_fract_y
_atom_site_fract_z
_atom_site_U_iso_or_equiv
_atom_site_adp_type
_atom_site_calc_flag
_atom_site_refinement_flags
_atom_site_occupancy
_atom_site_disorder_assembly
_atom_site_disorder_group
Br Br1A 0.415133(12) 0.399816(9) 0.519413(10) 0.02931(5) Uani d . 1 . .
O O1A 0.93118(7) 0.24881(5) 0.28179(6) 0.0205(2) Uani d . 1 . .
O O2A 0.88259(7) 0.02891(5) 0.50720(6) 0.01749(19) Uani d . 1 . .
O O3A 0.79300(9) -0.21035(6) 0.41508(6) 0.0279(2) Uani d . 1 . .
O O4A 0.74715(8) 0.00621(5) 0.24317(6) 0.0216(2) Uani d . 1 . .
N N1A 0.79667(8) 0.25126(6) 0.35033(7) 0.0163(2) Uani d . 1 . .
N N2A 0.99990(10) 0.06683(8) 0.24974(8) 0.0274(3) Uani d . 1 . .
C C1A 0.64576(11) 0.33207(8) 0.40150(9) 0.0213(3) Uani d . 1 . .
H H1AA 0.6868 0.3535 0.3677 0.026 Uiso calc R 1 . .
C C2A 0.57443(11) 0.37470(8) 0.42979(10) 0.0244(3) Uani d . 1 . .
H H2AA 0.5670 0.4240 0.4146 0.029 Uiso calc R 1 . .
C C3A 0.51453(10) 0.34262(8) 0.48100(9) 0.0212(3) Uani d . 1 . .
C C4A 0.52353(10) 0.26904(8) 0.50332(9) 0.0210(3) Uani d . 1 . .
H H4AA 0.4827 0.2483 0.5377 0.025 Uiso calc R 1 . .
C C5A 0.59440(10) 0.22651(8) 0.47372(8) 0.0186(3) Uani d . 1 . .
H H5AA 0.6002 0.1769 0.4878 0.022 Uiso calc R 1 . .
C C6A 0.65723(10) 0.25764(7) 0.42278(8) 0.0166(2) Uani d . 1 . .
C C7A 0.73374(10) 0.21320(7) 0.39098(8) 0.0153(2) Uani d . 1 . .
C C8A 0.74013(10) 0.13710(7) 0.40206(8) 0.0163(2) Uani d . 1 . .
H H8AA 0.6982 0.1130 0.4330 0.020 Uiso calc R 1 . .
C C9A 0.80937(10) 0.09694(7) 0.36680(8) 0.0159(2) Uani d . 1 . .
C C10A 0.87236(10) 0.13553(7) 0.32258(8) 0.0166(2) Uani d . 1 . .
C C11A 0.86418(10) 0.21338(7) 0.31897(8) 0.0169(3) Uani d . 1 . .
C C12A 0.81270(9) 0.01486(7) 0.37548(8) 0.0157(2) Uani d . 1 . .
C C13A 0.84560(10) -0.01815(7) 0.44856(8) 0.0161(2) Uani d . 1 . .
C C14A 0.84073(10) -0.09404(7) 0.45904(9) 0.0181(3) Uani d . 1 . .
H H14A 0.8641 -0.1157 0.5073 0.022 Uiso calc R 1 . .
C C15A 0.80025(11) -0.13720(7) 0.39600(9) 0.0199(3) Uani d . 1 . .
C C16A 0.76879(10) -0.10705(8) 0.32189(9) 0.0195(3) Uani d . 1 . .
H H16A 0.7434 -0.1367 0.2799 0.023 Uiso calc R 1 . .
C C17A 0.77663(10) -0.03050(7) 0.31265(8) 0.0173(3) Uani d . 1 . .
C C18A 0.93260(11) 0.32872(8) 0.28667(9) 0.0208(3) Uani d . 1 . .
H H18A 0.9353 0.3446 0.3423 0.025 Uiso calc R 1 . .
H H18B 0.8761 0.3493 0.2580 0.025 Uiso calc R 1 . .
C C19A 1.01910(12) 0.35363(9) 0.24895(10) 0.0294(4) Uani d . 1 . .
H H19A 1.0228 0.4066 0.2506 0.044 Uiso calc R 1 . .
H H19B 1.0156 0.3372 0.1941 0.044 Uiso calc R 1 . .
H H19C 1.0744 0.3330 0.2780 0.044 Uiso calc R 1 . .
C C20A 0.92176(10) -0.00406(8) 0.58126(8) 0.0194(3) Uani d . 1 . .
H H20A 0.9507 0.0336 0.6158 0.029 Uiso calc R 1 . .
H H20B 0.9685 -0.0401 0.5700 0.029 Uiso calc R 1 . .
H H20C 0.8722 -0.0277 0.6075 0.029 Uiso calc R 1 . .
C C21A 0.75721(18) -0.25954(9) 0.35314(11) 0.0464(5) Uani d . 1 . .
H H21A 0.7560 -0.3089 0.3741 0.070 Uiso calc R 1 . .
H H21B 0.7973 -0.2580 0.3097 0.070 Uiso calc R 1 . .
H H21C 0.6942 -0.2449 0.3338 0.070 Uiso calc R 1 . .
C C22A 0.71499(11) -0.03616(8) 0.17402(9) 0.0233(3) Uani d . 1 . .
H H22A 0.6994 -0.0036 0.1294 0.035 Uiso calc R 1 . .
H H22B 0.6598 -0.0639 0.1850 0.035 Uiso calc R 1 . .
H H22C 0.7641 -0.0695 0.1611 0.035 Uiso calc R 1 . .
C C23A 0.94346(11) 0.09810(8) 0.28221(9) 0.0200(3) Uani d . 1 . .
Br Br1B 1.103317(12) 0.395272(9) 0.476239(10) 0.02990(5) Uani d . 1 . .
O O1B 0.57485(7) 0.27568(5) 0.71164(6) 0.0202(2) Uani d . 1 . .
O O2B 0.62698(7) 0.02194(5) 0.51718(6) 0.01751(19) Uani d . 1 . .
O O3B 0.73304(9) -0.19538(6) 0.66989(7) 0.0289(3) Uani d . 1 . .
O O4B 0.76063(8) 0.04510(5) 0.78231(6) 0.0212(2) Uani d . 1 . .
N N1B 0.71233(8) 0.26852(6) 0.64794(7) 0.0165(2) Uani d . 1 . .
N N2B 0.47997(10) 0.09979(8) 0.73356(9) 0.0300(3) Uani d . 1 . .
C C1B 0.86314(11) 0.34248(8) 0.58904(9) 0.0224(3) Uani d . 1 . .
H H1BA 0.8191 0.3678 0.6168 0.027 Uiso calc R 1 . .
C C2B 0.93700(12) 0.38133(8) 0.55887(10) 0.0255(3) Uani d . 1 . .
H H2BA 0.9428 0.4321 0.5666 0.031 Uiso calc R 1 . .
C C3B 1.00145(11) 0.34315(8) 0.51734(9) 0.0211(3) Uani d . 1 . .
C C4B 0.99424(10) 0.26760(8) 0.50491(9) 0.0212(3) Uani d . 1 . .
H H4BA 1.0382 0.2429 0.4765 0.025 Uiso calc R 1 . .
C C5B 0.92041(10) 0.22931(8) 0.53546(9) 0.0197(3) Uani d . 1 . .
H H5BA 0.9150 0.1786 0.5274 0.024 Uiso calc R 1 . .
C C6B 0.85397(10) 0.26631(7) 0.57832(8) 0.0161(2) Uani d . 1 . .
C C7B 0.77575(9) 0.22614(7) 0.61271(8) 0.0154(2) Uani d . 1 . .
C C8B 0.76838(10) 0.14930(7) 0.61027(8) 0.0159(2) Uani d . 1 . .
H H8BA 0.8128 0.1216 0.5855 0.019 Uiso calc R 1 . .
C C9B 0.69472(10) 0.11389(7) 0.64472(8) 0.0152(2) Uani d . 1 . .
C C10B 0.62731(10) 0.15791(7) 0.67798(8) 0.0163(2) Uani d . 1 . .
C C11B 0.64068(10) 0.23539(7) 0.67824(8) 0.0164(2) Uani d . 1 . .
C C12B 0.69364(9) 0.03151(7) 0.65008(8) 0.0156(2) Uani d . 1 . .
C C13B 0.66365(9) -0.01382(7) 0.58520(8) 0.0151(2) Uani d . 1 . .
C C14B 0.67260(10) -0.09074(7) 0.58966(9) 0.0181(3) Uani d . 1 . .
H H14B 0.6503 -0.1205 0.5466 0.022 Uiso calc R 1 . .
C C15B 0.71545(11) -0.12171(8) 0.65961(9) 0.0205(3) Uani d . 1 . .
C C16B 0.74559(11) -0.07822(7) 0.72598(9) 0.0194(3) Uani d . 1 . .
H H16B 0.7735 -0.0998 0.7728 0.023 Uiso calc R 1 . .
C C17B 0.73323(10) -0.00229(7) 0.72081(8) 0.0165(3) Uani d . 1 . .
C C18B 0.58732(11) 0.35528(7) 0.71198(9) 0.0212(3) Uani d . 1 . .
H H18C 0.5843 0.3740 0.6574 0.025 Uiso calc R 1 . .
H H18D 0.6483 0.3684 0.7392 0.025 Uiso calc R 1 . .
C C19B 0.50878(13) 0.38711(9) 0.75552(11) 0.0322(4) Uani d . 1 . .
H H19D 0.5140 0.4400 0.7567 0.048 Uiso calc R 1 . .
H H19E 0.5130 0.3685 0.8096 0.048 Uiso calc R 1 . .
H H19F 0.4490 0.3732 0.7282 0.048 Uiso calc R 1 . .
C C20B 0.59292(10) -0.02279(8) 0.44918(9) 0.0196(3) Uani d . 1 . .
H H20D 0.5672 0.0086 0.4063 0.029 Uiso calc R 1 . .
H H20E 0.5446 -0.0557 0.4646 0.029 Uiso calc R 1 . .
H H20F 0.6443 -0.0511 0.4313 0.029 Uiso calc R 1 . .
C C21B 0.70011(16) -0.24452(9) 0.60668(11) 0.0396(5) Uani d . 1 . .
H H21D 0.7188 -0.2941 0.6210 0.059 Uiso calc R 1 . .
H H21E 0.7270 -0.2306 0.5581 0.059 Uiso calc R 1 . .
H H21F 0.6323 -0.2419 0.5984 0.059 Uiso calc R 1 . .
C C22B 0.80585(12) 0.01372(9) 0.85449(9) 0.0252(3) Uani d . 1 . .
H H22D 0.8217 0.0523 0.8928 0.038 Uiso calc R 1 . .
H H22E 0.8625 -0.0115 0.8425 0.038 Uiso calc R 1 . .
H H22F 0.7637 -0.0207 0.8766 0.038 Uiso calc R 1 . .
C C23B 0.54596(11) 0.12606(8) 0.70986(9) 0.0203(3) Uani d . 1 . .

loop_
_atom_site_aniso_label
_atom_site_aniso_U_11
_atom_site_aniso_U_22
_atom_site_aniso_U_33
_atom_site_aniso_U_12
_atom_site_aniso_U_13
_atom_site_aniso_U_23
Br1A 0.02877(9) 0.03090(8) 0.02875(9) 0.01345(6) 0.00520(6) -0.00364(7)
O1A 0.0216(5) 0.0169(5) 0.0241(5) -0.0004(4) 0.0076(4) 0.0033(4)
O2A 0.0201(5) 0.0157(4) 0.0159(5) 0.0020(4) -0.0026(4) -0.0004(4)
O3A 0.0481(7) 0.0126(5) 0.0226(5) -0.0021(5) 0.0006(5) -0.0012(4)
O4A 0.0311(6) 0.0173(5) 0.0156(5) 0.0008(4) -0.0028(4) -0.0009(4)
N1A 0.0176(5) 0.0148(5) 0.0165(5) 0.0008(4) 0.0013(4) 0.0010(4)
N2A 0.0293(7) 0.0286(7) 0.0250(7) 0.0085(6) 0.0069(5) 0.0033(5)
C1A 0.0248(7) 0.0159(6) 0.0235(7) 0.0014(5) 0.0039(6) 0.0008(5)
C2A 0.0286(8) 0.0165(6) 0.0285(8) 0.0051(6) 0.0044(6) -0.0014(6)
C3A 0.0199(7) 0.0230(7) 0.0202(7) 0.0063(5) -0.0006(5) -0.0048(5)
C4A 0.0194(7) 0.0254(7) 0.0183(7) 0.0040(5) 0.0020(5) 0.0016(5)
C5A 0.0186(7) 0.0180(6) 0.0190(7) 0.0024(5) 0.0009(5) 0.0021(5)
C6A 0.0174(6) 0.0156(6) 0.0167(6) 0.0012(5) 0.0006(5) -0.0002(5)
C7A 0.0169(6) 0.0144(6) 0.0144(6) 0.0007(5) -0.0003(5) -0.0002(5)
C8A 0.0178(6) 0.0145(6) 0.0167(6) 0.0002(5) 0.0022(5) -0.0001(5)
C9A 0.0171(6) 0.0137(6) 0.0165(6) 0.0012(5) -0.0005(5) -0.0006(5)
C10A 0.0170(6) 0.0170(6) 0.0158(6) 0.0022(5) 0.0013(5) 0.0008(5)
C11A 0.0183(6) 0.0164(6) 0.0159(6) -0.0001(5) 0.0012(5) 0.0022(5)
C12A 0.0160(6) 0.0133(6) 0.0181(6) 0.0009(5) 0.0028(5) -0.0002(5)
C13A 0.0159(6) 0.0146(6) 0.0180(6) 0.0013(5) 0.0020(5) -0.0028(5)
C14A 0.0212(7) 0.0143(6) 0.0187(6) 0.0027(5) 0.0009(5) 0.0005(5)
C15A 0.0246(7) 0.0135(6) 0.0222(7) 0.0013(5) 0.0046(6) -0.0011(5)
C16A 0.0226(7) 0.0162(6) 0.0199(7) -0.0008(5) 0.0017(5) -0.0049(5)
C17A 0.0180(6) 0.0167(6) 0.0173(6) 0.0025(5) 0.0018(5) -0.0003(5)
C18A 0.0240(7) 0.0164(6) 0.0221(7) -0.0024(5) 0.0017(6) 0.0029(5)
C19A 0.0315(9) 0.0280(8) 0.0295(8) -0.0077(7) 0.0068(7) 0.0046(7)
C20A 0.0203(7) 0.0207(6) 0.0168(6) 0.0033(5) -0.0005(5) -0.0003(5)
C21A 0.0914(17) 0.0167(7) 0.0298(9) -0.0114(9) -0.0025(10) -0.0053(7)
C22A 0.0291(8) 0.0252(7) 0.0156(7) -0.0035(6) 0.0007(6) -0.0022(5)
C23A 0.0227(7) 0.0186(6) 0.0188(6) 0.0022(5) 0.0022(5) 0.0036(5)
Br1B 0.03256(9) 0.03036(8) 0.02790(8) -0.01565(7) 0.00899(7) -0.00084(6)
O1B 0.0215(5) 0.0148(4) 0.0251(5) 0.0019(4) 0.0066(4) -0.0036(4)
O2B 0.0203(5) 0.0152(4) 0.0164(5) 0.0000(4) -0.0017(4) 0.0008(4)
O3B 0.0466(7) 0.0111(4) 0.0266(6) -0.0007(4) -0.0092(5) 0.0014(4)
O4B 0.0309(6) 0.0161(5) 0.0159(5) 0.0000(4) -0.0021(4) -0.0010(4)
N1B 0.0180(6) 0.0140(5) 0.0174(5) 0.0003(4) 0.0013(4) -0.0017(4)
N2B 0.0264(7) 0.0298(7) 0.0349(8) -0.0051(6) 0.0099(6) -0.0027(6)
C1B 0.0265(8) 0.0163(6) 0.0255(7) -0.0029(5) 0.0077(6) -0.0017(5)
C2B 0.0346(9) 0.0158(6) 0.0271(8) -0.0078(6) 0.0072(7) -0.0023(6)
C3B 0.0229(7) 0.0207(7) 0.0197(7) -0.0074(5) 0.0018(5) 0.0029(5)
C4B 0.0198(7) 0.0203(7) 0.0238(7) -0.0013(5) 0.0038(6) 0.0014(5)
C5B 0.0205(7) 0.0158(6) 0.0231(7) -0.0005(5) 0.0031(5) 0.0015(5)
C6B 0.0185(6) 0.0145(6) 0.0152(6) -0.0010(5) -0.0001(5) 0.0012(5)
C7B 0.0172(6) 0.0145(6) 0.0146(6) -0.0004(5) 0.0011(5) -0.0002(5)
C8B 0.0169(6) 0.0131(5) 0.0178(6) 0.0014(5) 0.0022(5) 0.0000(5)
C9B 0.0166(6) 0.0131(6) 0.0157(6) -0.0002(4) 0.0004(5) 0.0009(5)
C10B 0.0172(6) 0.0154(6) 0.0163(6) -0.0008(5) 0.0017(5) -0.0005(5)
C11B 0.0174(6) 0.0151(6) 0.0165(6) 0.0014(5) 0.0010(5) -0.0028(5)
C12B 0.0163(6) 0.0120(5) 0.0189(6) -0.0007(4) 0.0035(5) 0.0002(5)
C13B 0.0133(6) 0.0151(6) 0.0171(6) -0.0005(4) 0.0022(5) 0.0013(5)
C14B 0.0202(7) 0.0142(6) 0.0196(7) -0.0022(5) 0.0005(5) -0.0004(5)
C15B 0.0246(7) 0.0130(6) 0.0238(7) -0.0016(5) 0.0024(6) 0.0021(5)
C16B 0.0251(7) 0.0146(6) 0.0182(6) -0.0012(5) -0.0007(5) 0.0033(5)
C17B 0.0185(6) 0.0141(6) 0.0171(6) -0.0027(5) 0.0022(5) -0.0007(5)
C18B 0.0252(7) 0.0143(6) 0.0241(7) 0.0021(5) 0.0015(6) -0.0029(5)
C19B 0.0352(9) 0.0256(8) 0.0371(9) 0.0069(7) 0.0102(7) -0.0078(7)
C20B 0.0190(7) 0.0203(6) 0.0191(7) -0.0007(5) -0.0010(5) -0.0019(5)
C21B 0.0672(14) 0.0138(7) 0.0347(10) -0.0012(8) -0.0124(9) -0.0030(7)
C22B 0.0341(9) 0.0239(7) 0.0168(7) 0.0015(6) -0.0025(6) 0.0000(6)
C23B 0.0219(7) 0.0170(6) 0.0221(7) 0.0001(5) 0.0030(5) -0.0034(5)

loop_
_atom_type_symbol
_atom_type_description
_atom_type_scat_dispersion_real
_atom_type_scat_dispersion_imag
_atom_type_scat_source
C C 0.0033 0.0016 'International Tables Vol C Tables 4.2.6.8 and 6.1.1.4'
H H 0.0000 0.0000 'International Tables Vol C Tables 4.2.6.8 and 6.1.1.4'
N N 0.0061 0.0033 'International Tables Vol C Tables 4.2.6.8 and 6.1.1.4'
O O 0.0106 0.0060 'International Tables Vol C Tables 4.2.6.8 and 6.1.1.4'
Br Br -0.2901 2.4595 'International Tables Vol C Tables 4.2.6.8 and 6.1.1.4'

loop_
_geom_angle_atom_site_label_1
_geom_angle_atom_site_label_2
_geom_angle_atom_site_label_3
_geom_angle_site_symmetry_1
_geom_angle_site_symmetry_3
_geom_angle
_geom_angle_publ_flag
C11A O1A C18A . . 117.22(11) ?
C13A O2A C20A . . 116.84(11) ?
C15A O3A C21A . . 117.74(12) ?
C17A O4A C22A . . 118.45(11) ?
C11A N1A C7A . . 117.82(11) ?
C2A C1A C6A . . 121.37(14) ?
C2A C1A H1AA . . 119.3 ?
C6A C1A H1AA . . 119.3 ?
C3A C2A C1A . . 118.86(14) ?
C3A C2A H2AA . . 120.6 ?
C1A C2A H2AA . . 120.6 ?
C2A C3A C4A . . 121.46(13) ?
C2A C3A Br1A . . 119.52(11) ?
C4A C3A Br1A . . 118.99(11) ?
C3A C4A C5A . . 119.23(13) ?
C3A C4A H4AA . . 120.4 ?
C5A C4A H4AA . . 120.4 ?
C4A C5A C6A . . 120.73(13) ?
C4A C5A H5AA . . 119.6 ?
C6A C5A H5AA . . 119.6 ?
C1A C6A C5A . . 118.34(13) ?
C1A C6A C7A . . 120.16(12) ?
C5A C6A C7A . . 121.49(12) ?
N1A C7A C8A . . 122.09(12) ?
N1A C7A C6A . . 115.98(11) ?
C8A C7A C6A . . 121.94(12) ?
C7A C8A C9A . . 120.00(12) ?
C7A C8A H8AA . . 120.0 ?
C9A C8A H8AA . . 120.0 ?
C8A C9A C10A . . 118.08(12) ?
C8A C9A C12A . . 119.70(12) ?
C10A C9A C12A . . 122.20(12) ?
C9A C10A C11A . . 117.83(12) ?
C9A C10A C23A . . 121.53(12) ?
C11A C10A C23A . . 120.63(12) ?
N1A C11A O1A . . 120.15(12) ?
N1A C11A C10A . . 123.97(12) ?
O1A C11A C10A . . 115.87(12) ?
C17A C12A C13A . . 118.45(12) ?
C17A C12A C9A . . 120.45(12) ?
C13A C12A C9A . . 120.94(12) ?
O2A C13A C14A . . 123.15(13) ?
O2A C13A C12A . . 115.80(11) ?
C14A C13A C12A . . 121.05(13) ?
C13A C14A C15A . . 118.79(13) ?
C13A C14A H14A . . 120.6 ?
C15A C14A H14A . . 120.6 ?
O3A C15A C16A . . 124.25(13) ?
O3A C15A C14A . . 113.65(13) ?
C16A C15A C14A . . 122.08(13) ?
C15A C16A C17A . . 117.68(13) ?
C15A C16A H16A . . 121.2 ?
C17A C16A H16A . . 121.2 ?
O4A C17A C12A . . 114.60(12) ?
O4A C17A C16A . . 123.52(13) ?
C12A C17A C16A . . 121.85(13) ?
O1A C18A C19A . . 106.54(12) ?
O1A C18A H18A . . 110.4 ?
C19A C18A H18A . . 110.4 ?
O1A C18A H18B . . 110.4 ?
C19A C18A H18B . . 110.4 ?
H18A C18A H18B . . 108.6 ?
C18A C19A H19A . . 109.5 ?
C18A C19A H19B . . 109.5 ?
H19A C19A H19B . . 109.5 ?
C18A C19A H19C . . 109.5 ?
H19A C19A H19C . . 109.5 ?
H19B C19A H19C . . 109.5 ?
O2A C20A H20A . . 109.5 ?
O2A C20A H20B . . 109.5 ?
H20A C20A H20B . . 109.5 ?
O2A C20A H20C . . 109.5 ?
H20A C20A H20C . . 109.5 ?
H20B C20A H20C . . 109.5 ?
O3A C21A H21A . . 109.5 ?
O3A C21A H21B . . 109.5 ?
H21A C21A H21B . . 109.5 ?
O3A C21A H21C . . 109.5 ?
H21A C21A H21C . . 109.5 ?
H21B C21A H21C . . 109.5 ?
O4A C22A H22A . . 109.5 ?
O4A C22A H22B . . 109.5 ?
H22A C22A H22B . . 109.5 ?
O4A C22A H22C . . 109.5 ?
H22A C22A H22C . . 109.5 ?
H22B C22A H22C . . 109.5 ?
N2A C23A C10A . . 178.83(16) ?
C11B O1B C18B . . 116.81(11) ?
C13B O2B C20B . . 117.63(10) ?
C15B O3B C21B . . 118.15(12) ?
C17B O4B C22B . . 117.36(11) ?
C11B N1B C7B . . 118.22(11) ?
C2B C1B C6B . . 121.14(14) ?
C2B C1B H1BA . . 119.4 ?
C6B C1B H1BA . . 119.4 ?
C3B C2B C1B . . 118.81(13) ?
C3B C2B H2BA . . 120.6 ?
C1B C2B H2BA . . 120.6 ?
C2B C3B C4B . . 121.72(13) ?
C2B C3B Br1B . . 119.39(11) ?
C4B C3B Br1B . . 118.90(11) ?
C3B C4B C5B . . 119.01(14) ?
C3B C4B H4BA . . 120.5 ?
C5B C4B H4BA . . 120.5 ?
C4B C5B C6B . . 120.76(13) ?
C4B C5B H5BA . . 119.6 ?
C6B C5B H5BA . . 119.6 ?
C1B C6B C5B . . 118.55(13) ?
C1B C6B C7B . . 119.93(12) ?
C5B C6B C7B . . 121.52(12) ?
N1B C7B C8B . . 121.72(12) ?
N1B C7B C6B . . 116.01(11) ?
C8B C7B C6B . . 122.26(12) ?
C9B C8B C7B . . 120.24(12) ?
C9B C8B H8BA . . 119.9 ?
C7B C8B H8BA . . 119.9 ?
C8B C9B C10B . . 117.84(12) ?
C8B C9B C12B . . 119.73(12) ?
C10B C9B C12B . . 122.30(12) ?
C9B C10B C11B . . 118.04(12) ?
C9B C10B C23B . . 121.34(12) ?
C11B C10B C23B . . 120.62(12) ?
N1B C11B O1B . . 119.99(12) ?
N1B C11B C10B . . 123.84(12) ?
O1B C11B C10B . . 116.16(12) ?
C13B C12B C17B . . 117.99(12) ?
C13B C12B C9B . . 122.99(12) ?
C17B C12B C9B . . 118.71(12) ?
O2B C13B C12B . . 115.69(11) ?
O2B C13B C14B . . 122.72(12) ?
C12B C13B C14B . . 121.58(13) ?
C15B C14B C13B . . 118.55(13) ?
C15B C14B H14B . . 120.7 ?
C13B C14B H14B . . 120.7 ?
O3B C15B C14B . . 124.23(13) ?
O3B C15B C16B . . 114.31(13) ?
C14B C15B C16B . . 121.46(13) ?
C17B C16B C15B . . 118.77(13) ?
C17B C16B H16B . . 120.6 ?
C15B C16B H16B . . 120.6 ?
O4B C17B C16B . . 123.28(13) ?
O4B C17B C12B . . 115.13(12) ?
C16B C17B C12B . . 121.57(13) ?
O1B C18B C19B . . 106.73(12) ?
O1B C18B H18C . . 110.4 ?
C19B C18B H18C . . 110.4 ?
O1B C18B H18D . . 110.4 ?
C19B C18B H18D . . 110.4 ?
H18C C18B H18D . . 108.6 ?
C18B C19B H19D . . 109.5 ?
C18B C19B H19E . . 109.5 ?
H19D C19B H19E . . 109.5 ?
C18B C19B H19F . . 109.5 ?
H19D C19B H19F . . 109.5 ?
H19E C19B H19F . . 109.5 ?
O2B C20B H20D . . 109.5 ?
O2B C20B H20E . . 109.5 ?
H20D C20B H20E . . 109.5 ?
O2B C20B H20F . . 109.5 ?
H20D C20B H20F . . 109.5 ?
H20E C20B H20F . . 109.5 ?
O3B C21B H21D . . 109.5 ?
O3B C21B H21E . . 109.5 ?
H21D C21B H21E . . 109.5 ?
O3B C21B H21F . . 109.5 ?
H21D C21B H21F . . 109.5 ?
H21E C21B H21F . . 109.5 ?
O4B C22B H22D . . 109.5 ?
O4B C22B H22E . . 109.5 ?
H22D C22B H22E . . 109.5 ?
O4B C22B H22F . . 109.5 ?
H22D C22B H22F . . 109.5 ?
H22E C22B H22F . . 109.5 ?
N2B C23B C10B . . 178.29(17) ?

loop_
_geom_bond_atom_site_label_1
_geom_bond_atom_site_label_2
_geom_bond_site_symmetry_2
_geom_bond_distance
_geom_bond_publ_flag
Br1A C3A . 1.9047(14) ?
O1A C11A . 1.3426(16) ?
O1A C18A . 1.4478(17) ?
O2A C13A . 1.3662(16) ?
O2A C20A . 1.4389(17) ?
O3A C15A . 1.3668(17) ?
O3A C21A . 1.423(2) ?
O4A C17A . 1.3690(17) ?
O4A C22A . 1.4262(17) ?
N1A C11A . 1.3223(17) ?
N1A C7A . 1.3555(17) ?
N2A C23A . 1.1536(19) ?
C1A C2A . 1.387(2) ?
C1A C6A . 1.3982(19) ?
C1A H1AA . 0.9300 ?
C2A C3A . 1.385(2) ?
C2A H2AA . 0.9300 ?
C3A C4A . 1.385(2) ?
C4A C5A . 1.3907(19) ?
C4A H4AA . 0.9300 ?
C5A C6A . 1.4026(19) ?
C5A H5AA . 0.9300 ?
C6A C7A . 1.4856(19) ?
C7A C8A . 1.3908(18) ?
C8A C9A . 1.3929(18) ?
C8A H8AA . 0.9300 ?
C9A C10A . 1.3952(19) ?
C9A C12A . 1.4919(18) ?
C10A C11A . 1.4137(19) ?
C10A C23A . 1.4314(19) ?
C12A C17A . 1.3924(19) ?
C12A C13A . 1.4002(19) ?
C13A C14A . 1.3863(18) ?
C14A C15A . 1.392(2) ?
C14A H14A . 0.9300 ?
C15A C16A . 1.389(2) ?
C16A C17A . 1.3987(19) ?
C16A H16A . 0.9300 ?
C18A C19A . 1.497(2) ?
C18A H18A . 0.9700 ?
C18A H18B . 0.9700 ?
C19A H19A . 0.9600 ?
C19A H19B . 0.9600 ?
C19A H19C . 0.9600 ?
C20A H20A . 0.9600 ?
C20A H20B . 0.9600 ?
C20A H20C . 0.9600 ?
C21A H21A . 0.9600 ?
C21A H21B . 0.9600 ?
C21A H21C . 0.9600 ?
C22A H22A . 0.9600 ?
C22A H22B . 0.9600 ?
C22A H22C . 0.9600 ?
Br1B C3B . 1.9029(14) ?
O1B C11B . 1.3436(16) ?
O1B C18B . 1.4505(17) ?
O2B C13B . 1.3684(16) ?
O2B C20B . 1.4418(17) ?
O3B C15B . 1.3637(17) ?
O3B C21B . 1.4259(19) ?
O4B C17B . 1.3669(16) ?
O4B C22B . 1.4310(18) ?
N1B C11B . 1.3185(17) ?
N1B C7B . 1.3550(17) ?
N2B C23B . 1.1504(19) ?
C1B C2B . 1.392(2) ?
C1B C6B . 1.3940(19) ?
C1B H1BA . 0.9300 ?
C2B C3B . 1.380(2) ?
C2B H2BA . 0.9300 ?
C3B C4B . 1.385(2) ?
C4B C5B . 1.3894(19) ?
C4B H4BA . 0.9300 ?
C5B C6B . 1.4021(19) ?
C5B H5BA . 0.9300 ?
C6B C7B . 1.4833(18) ?
C7B C8B . 1.3942(18) ?
C8B C9B . 1.3921(18) ?
C8B H8BA . 0.9300 ?
C9B C10B . 1.3962(18) ?
C9B C12B . 1.4930(18) ?
C10B C11B . 1.4141(18) ?
C10B C23B . 1.4333(19) ?
C12B C13B . 1.3943(19) ?
C12B C17B . 1.4017(19) ?
C13B C14B . 1.3985(18) ?
C14B C15B . 1.386(2) ?
C14B H14B . 0.9300 ?
C15B C16B . 1.394(2) ?
C16B C17B . 1.3862(19) ?
C16B H16B . 0.9300 ?
C18B C19B . 1.498(2) ?
C18B H18C . 0.9700 ?
C18B H18D . 0.9700 ?
C19B H19D . 0.9600 ?
C19B H19E . 0.9600 ?
C19B H19F . 0.9600 ?
C20B H20D . 0.9600 ?
C20B H20E . 0.9600 ?
C20B H20F . 0.9600 ?
C21B H21D . 0.9600 ?
C21B H21E . 0.9600 ?
C21B H21F . 0.9600 ?
C22B H22D . 0.9600 ?
C22B H22E . 0.9600 ?
C22B H22F . 0.9600 ?

loop_
_geom_hbond_atom_site_label_D
_geom_hbond_atom_site_label_H
_geom_hbond_atom_site_label_A
_geom_hbond_site_symmetry_A
_geom_hbond_distance_DH
_geom_hbond_distance_HA
_geom_hbond_distance_DA
_geom_hbond_angle_DHA
_geom_hbond_publ_flag
C1A H1AA N1A 1_555 0.93 2.45 2.7872(19) 101 y
C1A H1AA O4B 4_565 0.93 2.60 3.4813(18) 159 y
C8A H8AA O2B 1_555 0.93 2.44 3.3391(16) 162 y
C1B H1BA N1B 1_555 0.93 2.43 2.7751(19) 102 y
C8B H8BA O2A 1_555 0.93 2.39 3.2889(16) 162 y
C18A H18B O4B 4_565 0.97 2.57 3.3360(18) 136 y
C20A H20B O2A 3_756 0.96 2.58 3.2869(17) 131 y
C20B H20E O2B 3_656 0.96 2.55 3.2169(17) 126 y
C21A H21B O3B 4_555 0.96 2.57 3.154(2) 119 y
C22A H22B N2B 3_656 0.96 2.58 3.479(2) 155 y
C18B H18D Cg1 4_555 0.97 2.93 3.7798(16) 147 y
C20A H20C Cg3 1_555 0.96 2.60 3.5075(15) 157 y
C20B H20F Cg2 1_555 0.96 2.51 3.3845(15) 152 y

loop_
_geom_torsion_atom_site_label_1
_geom_torsion_atom_site_label_2
_geom_torsion_atom_site_label_3
_geom_torsion_atom_site_label_4
_geom_torsion_site_symmetry_1
_geom_torsion_site_symmetry_2
_geom_torsion_site_symmetry_3
_geom_torsion_site_symmetry_4
_geom_torsion
_geom_torsion_publ_flag
C6A C1A C2A C3A . . . . 0.9(2) ?
C1A C2A C3A C4A . . . . -1.0(2) ?
C1A C2A C3A Br1A . . . . -179.19(12) ?
C2A C3A C4A C5A . . . . 0.1(2) ?
Br1A C3A C4A C5A . . . . 178.29(11) ?
C3A C4A C5A C6A . . . . 1.0(2) ?
C2A C1A C6A C5A . . . . 0.1(2) ?
C2A C1A C6A C7A . . . . 179.46(14) ?
C4A C5A C6A C1A . . . . -1.1(2) ?
C4A C5A C6A C7A . . . . 179.61(13) ?
C11A N1A C7A C8A . . . . 1.8(2) ?
C11A N1A C7A C6A . . . . -178.00(12) ?
C1A C6A C7A N1A . . . . 8.23(19) ?
C5A C6A C7A N1A . . . . -172.45(13) ?
C1A C6A C7A C8A . . . . -171.55(13) ?
C5A C6A C7A C8A . . . . 7.8(2) ?
N1A C7A C8A C9A . . . . -3.9(2) ?
C6A C7A C8A C9A . . . . 175.86(13) ?
C7A C8A C9A C10A . . . . 1.6(2) ?
C7A C8A C9A C12A . . . . -176.91(13) ?
C8A C9A C10A C11A . . . . 2.4(2) ?
C12A C9A C10A C11A . . . . -179.11(13) ?
C8A C9A C10A C23A . . . . -177.84(13) ?
C12A C9A C10A C23A . . . . 0.6(2) ?
C7A N1A C11A O1A . . . . -176.51(12) ?
C7A N1A C11A C10A . . . . 2.6(2) ?
C18A O1A C11A N1A . . . . 7.48(19) ?
C18A O1A C11A C10A . . . . -171.71(12) ?
C9A C10A C11A N1A . . . . -4.7(2) ?
C23A C10A C11A N1A . . . . 175.50(13) ?
C9A C10A C11A O1A . . . . 174.41(12) ?
C23A C10A C11A O1A . . . . -5.3(2) ?
C8A C9A C12A C17A . . . . 101.45(16) ?
C10A C9A C12A C17A . . . . -77.02(18) ?
C8A C9A C12A C13A . . . . -73.84(18) ?
C10A C9A C12A C13A . . . . 107.69(16) ?
C20A O2A C13A C14A . . . . 2.99(19) ?
C20A O2A C13A C12A . . . . -176.57(11) ?
C17A C12A C13A O2A . . . . 178.24(12) ?
C9A C12A C13A O2A . . . . -6.38(19) ?
C17A C12A C13A C14A . . . . -1.3(2) ?
C9A C12A C13A C14A . . . . 174.04(13) ?
O2A C13A C14A C15A . . . . 178.92(12) ?
C12A C13A C14A C15A . . . . -1.5(2) ?
C21A O3A C15A C16A . . . . 4.8(2) ?
C21A O3A C15A C14A . . . . -176.65(16) ?
C13A C14A C15A O3A . . . . -175.49(13) ?
C13A C14A C15A C16A . . . . 3.1(2) ?
O3A C15A C16A C17A . . . . 176.75(13) ?
C14A C15A C16A C17A . . . . -1.7(2) ?
C22A O4A C17A C12A . . . . 175.92(12) ?
C22A O4A C17A C16A . . . . -6.2(2) ?
C13A C12A C17A O4A . . . . -179.24(12) ?
C9A C12A C17A O4A . . . . 5.36(18) ?
C13A C12A C17A C16A . . . . 2.8(2) ?
C9A C12A C17A C16A . . . . -172.59(13) ?
C15A C16A C17A O4A . . . . -179.09(13) ?
C15A C16A C17A C12A . . . . -1.3(2) ?
C11A O1A C18A C19A . . . . 173.84(12) ?
C6B C1B C2B C3B . . . . 0.4(2) ?
C1B C2B C3B C4B . . . . 0.2(2) ?
C1B C2B C3B Br1B . . . . -179.62(12) ?
C2B C3B C4B C5B . . . . -0.3(2) ?
Br1B C3B C4B C5B . . . . 179.45(11) ?
C3B C4B C5B C6B . . . . 0.0(2) ?
C2B C1B C6B C5B . . . . -0.7(2) ?
C2B C1B C6B C7B . . . . 178.65(14) ?
C4B C5B C6B C1B . . . . 0.5(2) ?
C4B C5B C6B C7B . . . . -178.82(13) ?
C11B N1B C7B C8B . . . . -2.1(2) ?
C11B N1B C7B C6B . . . . 178.93(12) ?
C1B C6B C7B N1B . . . . 5.09(19) ?
C5B C6B C7B N1B . . . . -175.57(13) ?
C1B C6B C7B C8B . . . . -173.91(14) ?
C5B C6B C7B C8B . . . . 5.4(2) ?
N1B C7B C8B C9B . . . . -0.2(2) ?
C6B C7B C8B C9B . . . . 178.75(13) ?
C7B C8B C9B C10B . . . . 2.8(2) ?
C7B C8B C9B C12B . . . . -173.05(13) ?
C8B C9B C10B C11B . . . . -3.1(2) ?
C12B C9B C10B C11B . . . . 172.60(13) ?
C8B C9B C10B C23B . . . . 175.86(13) ?
C12B C9B C10B C23B . . . . -8.4(2) ?
C7B N1B C11B O1B . . . . -178.12(12) ?
C7B N1B C11B C10B . . . . 1.7(2) ?
C18B O1B C11B N1B . . . . 0.12(19) ?
C18B O1B C11B C10B . . . . -179.68(12) ?
C9B C10B C11B N1B . . . . 1.0(2) ?
C23B C10B C11B N1B . . . . -178.04(13) ?
C9B C10B C11B O1B . . . . -179.24(12) ?
C23B C10B C11B O1B . . . . 1.8(2) ?
C8B C9B C12B C13B . . . . -79.57(18) ?
C10B C9B C12B C13B . . . . 104.76(16) ?
C8B C9B C12B C17B . . . . 93.84(16) ?
C10B C9B C12B C17B . . . . -81.82(17) ?
C20B O2B C13B C12B . . . . -178.53(11) ?
C20B O2B C13B C14B . . . . 2.69(18) ?
C17B C12B C13B O2B . . . . -178.96(11) ?
C9B C12B C13B O2B . . . . -5.51(19) ?
C17B C12B C13B C14B . . . . -0.2(2) ?
C9B C12B C13B C14B . . . . 173.29(13) ?
O2B C13B C14B C15B . . . . 176.43(12) ?
C12B C13B C14B C15B . . . . -2.3(2) ?
C21B O3B C15B C14B . . . . -4.1(2) ?
C21B O3B C15B C16B . . . . 176.73(15) ?
C13B C14B C15B O3B . . . . -176.30(13) ?
C13B C14B C15B C16B . . . . 2.8(2) ?
O3B C15B C16B C17B . . . . 178.31(13) ?
C14B C15B C16B C17B . . . . -0.9(2) ?
C22B O4B C17B C16B . . . . 1.3(2) ?
C22B O4B C17B C12B . . . . -176.93(12) ?
C15B C16B C17B O4B . . . . -179.75(13) ?
C15B C16B C17B C12B . . . . -1.7(2) ?
C13B C12B C17B O4B . . . . -179.59(12) ?
C9B C12B C17B O4B . . . . 6.66(18) ?
C13B C12B C17B C16B . . . . 2.2(2) ?
C9B C12B C17B C16B . . . . -171.56(13) ?
C11B O1B C18B C19B . . . . -177.23(13) ?
